data_4087489
loop_
_publ_author_name
'Luo, Bao-Tian'
'Liu, Huan'
'Lin, Zhi-Jie'
'Jiang, Jingxing'
'Shen, Dong-Sheng'
'Liu, Rui-Zhi'
'Ke, Zhuofeng'
'Liu, Feng-Shou'

_publ_section_title
;
 Aerobic and Efficient Direct Arylation of Five-Membered Heteroarenes and
 Their Benzocondensed Derivatives with Aryl Bromides by Bulky
 \a-Hydroxyimine Palladium Complexes
;
_journal_issue 20
_journal_name_full Organometallics
_journal_page_first 4881
_journal_paper_doi 10.1021/acs.organomet.5b00181
_journal_volume 34
_journal_year 2015
_chemical_formula_sum 'C28 H25 N O'
_chemical_formula_weight 391.49
_space_group_IT_number 14
_space_group_name_Hall '-P 2yn'
_space_group_name_H-M_alt 'P 1 21/n 1'
_symmetry_cell_setting monoclinic
_symmetry_space_group_name_H-M 'P 1 21/n 1'
_atom_sites_solution_hydrogens geom
_atom_sites_solution_primary direct
_atom_sites_solution_secondary difmap
_audit_creation_method SHELXL-97
_cell_angle_alpha 90.00
_cell_angle_beta 91.259(2)
_cell_angle_gamma 90.00
_cell_formula_units_Z 4
_cell_length_a 9.2584(2)
_cell_length_b 9.5730(3)
_cell_length_c 24.0973(5)
_cell_measurement_temperature 293(2)
_cell_volume 2135.24(9)
_computing_structure_refinement 'SHELXL-97 (Sheldrick, 1997)'
_computing_structure_solution 'SHELXS-97 (Sheldrick, 1990)'
_diffrn_ambient_temperature 293(2)
_diffrn_measured_fraction_theta_full 0.999
_diffrn_measured_fraction_theta_max 0.999
_diffrn_measurement_device_type 'CCD area detector'
_diffrn_radiation_monochromator graphite
_diffrn_radiation_source 'fine-focus sealed tube'
_diffrn_radiation_type MoK\a
_diffrn_radiation_wavelength 0.71073
_diffrn_reflns_av_R_equivalents 0.0255
_diffrn_reflns_av_sigmaI/netI 0.0311
_diffrn_reflns_limit_h_max 10
_diffrn_reflns_limit_h_min -11
_diffrn_reflns_limit_k_max 11
_diffrn_reflns_limit_k_min -9
_diffrn_reflns_limit_l_max 28
_diffrn_reflns_limit_l_min -29
_diffrn_reflns_number 11003
_diffrn_reflns_theta_full 26.00
_diffrn_reflns_theta_max 26.00
_diffrn_reflns_theta_min 2.72
_exptl_absorpt_coefficient_mu 0.073
_exptl_crystal_colour colorless
_exptl_crystal_density_diffrn 1.218
_exptl_crystal_density_method 'not measured'
_exptl_crystal_description bolck
_exptl_crystal_F_000 832
_exptl_crystal_size_max 0.36
_exptl_crystal_size_mid 0.32
_exptl_crystal_size_min 0.18
_refine_diff_density_max 0.226
_refine_diff_density_min -0.210
_refine_diff_density_rms 0.039
_refine_ls_extinction_method none
_refine_ls_goodness_of_fit_ref 1.049
_refine_ls_hydrogen_treatment mixed
_refine_ls_matrix_type full
_refine_ls_number_parameters 274
_refine_ls_number_reflns 4194
_refine_ls_number_restraints 0
_refine_ls_restrained_S_all 1.049
_refine_ls_R_factor_all 0.0574
_refine_ls_R_factor_gt 0.0431
_refine_ls_shift/su_max 0.000
_refine_ls_shift/su_mean 0.000
_refine_ls_structure_factor_coef Fsqd
_refine_ls_weighting_details 'calc w=1/[\s^2^(Fo^2^)+(0.0515P)^2^+0.4754P] where P=(Fo^2^+2Fc^2^)/3'
_refine_ls_weighting_scheme calc
_refine_ls_wR_factor_gt 0.1029
_refine_ls_wR_factor_ref 0.1096
_reflns_number_gt 3350
_reflns_number_total 4194
_reflns_threshold_expression >2sigma(I)
_cod_data_source_file om5b00181_si_002.cif
_cod_data_source_block L5
_cod_depositor_comments
;
The following automatic conversions were performed:

data item '_symmetry_cell_setting' value 'Monoclinic' was changed to
'monoclinic' in accordance with the
/home/saulius/struct/COD-crude-data/automatic-downloads/DataCite-retrospective/ACS/depositions/lib/dictionaries/cif_core.dic
dictionary named 'cif_core.dic' version 2.4.2 last updated on
2011-04-26.

Automatic conversion script
Id: cif_fix_values 6909 2019-04-08 15:41:33Z antanas 
;
_cod_original_sg_symbol_H-M 'P2(1)/n  '
_cod_database_code 4087489

loop_
_symmetry_equiv_pos_as_xyz
'x, y, z'
'-x+1/2, y+1/2, -z+1/2'
'-x, -y, -z'
'x-1/2, -y-1/2, z-1/2'

loop_
_atom_site_label
_atom_site_type_symbol
_atom_site_fract_x
_atom_site_fract_y
_atom_site_fract_z
_atom_site_U_iso_or_equiv
_atom_site_adp_type
_atom_site_occupancy
_atom_site_symmetry_multiplicity
_atom_site_calc_flag
_atom_site_refinement_flags
C9 C 0.10497(13) 0.62621(14) 0.15107(5) 0.0197(3) Uani 1 1 d .
C10 C -0.03741(13) 0.65730(14) 0.12343(5) 0.0202(3) Uani 1 1 d .
C16 C 0.23610(13) 0.56929(14) 0.11825(5) 0.0200(3) Uani 1 1 d .
C23 C 0.19339(13) 0.41747(14) 0.10551(5) 0.0211(3) Uani 1 1 d .
C18 C 0.29874(14) 0.79918(15) 0.07466(6) 0.0271(3) Uani 1 1 d .
H26 H 0.2819 0.8400 0.1089 0.032 Uiso 1 1 calc R
C17 C 0.27780(13) 0.65627(15) 0.06795(5) 0.0219(3) Uani 1 1 d .
C24 C 0.07471(14) 0.38532(15) 0.07118(5) 0.0251(3) Uani 1 1 d .
H16 H 0.0272 0.4563 0.0518 0.030 Uiso 1 1 calc R
C19 C 0.34415(14) 0.88183(17) 0.03126(6) 0.0333(4) Uani 1 1 d .
H25 H 0.3551 0.9776 0.0361 0.040 Uiso 1 1 calc R
C22 C 0.30862(14) 0.59679(17) 0.01699(5) 0.0290(3) Uani 1 1 d .
H22 H 0.2968 0.5012 0.0117 0.035 Uiso 1 1 calc R
C20 C 0.37313(16) 0.82137(19) -0.01938(6) 0.0387(4) Uani 1 1 d .
H24 H 0.4033 0.8763 -0.0488 0.046 Uiso 1 1 calc R
C11 C -0.05401(14) 0.75574(15) 0.08145(6) 0.0270(3) Uani 1 1 d .
H9 H 0.0268 0.8005 0.0677 0.032 Uiso 1 1 calc R
C14 C -0.29538(14) 0.62118(18) 0.12022(6) 0.0327(4) Uani 1 1 d .
H12 H -0.3763 0.5750 0.1332 0.039 Uiso 1 1 calc R
C8 C 0.01826(14) 0.65704(18) 0.24238(5) 0.0323(4) Uani 1 1 d .
C28 C 0.26557(16) 0.30875(16) 0.13211(6) 0.0340(4) Uani 1 1 d .
H20 H 0.3466 0.3275 0.1544 0.041 Uiso 1 1 calc R
C13 C -0.31078(15) 0.72081(18) 0.07933(6) 0.0348(4) Uani 1 1 d .
H11 H -0.4020 0.7427 0.0649 0.042 Uiso 1 1 calc R
C12 C -0.19020(16) 0.78788(17) 0.05994(6) 0.0341(4) Uani 1 1 d .
H10 H -0.2002 0.8551 0.0323 0.041 Uiso 1 1 calc R
C1 C -0.03311(16) 0.7934(2) 0.24965(6) 0.0409(4) Uani 1 1 d .
C15 C -0.16034(14) 0.58956(16) 0.14202(6) 0.0282(3) Uani 1 1 d .
H13 H -0.1512 0.5219 0.1696 0.034 Uiso 1 1 calc R
C25 C 0.02700(16) 0.24887(16) 0.06568(6) 0.0333(4) Uani 1 1 d .
H17 H -0.0534 0.2290 0.0433 0.040 Uiso 1 1 calc R
C26 C 0.09820(19) 0.14239(18) 0.09329(7) 0.0453(4) Uani 1 1 d .
H18 H 0.0655 0.0508 0.0900 0.054 Uiso 1 1 calc R
C21 C 0.35709(17) 0.67970(19) -0.02610(6) 0.0387(4) Uani 1 1 d .
H23 H 0.3789 0.6388 -0.0599 0.046 Uiso 1 1 calc R
C6 C -0.02911(16) 0.5452(2) 0.27486(6) 0.0426(5) Uani 1 1 d .
C27 C 0.2180(2) 0.17268(18) 0.12580(8) 0.0490(5) Uani 1 1 d .
H19 H 0.2676 0.1007 0.1438 0.059 Uiso 1 1 calc R
C3 C -0.13753(19) 0.8144(3) 0.28911(8) 0.0610(6) Uani 1 1 d .
H2 H -0.1741 0.9038 0.2943 0.073 Uiso 1 1 calc R
C5 C -0.13448(19) 0.5738(3) 0.31407(7) 0.0638(7) Uani 1 1 d .
H4 H -0.1688 0.5017 0.3360 0.077 Uiso 1 1 calc R
C4 C -0.1884(2) 0.7070(3) 0.32069(8) 0.0739(8) Uani 1 1 d .
H3 H -0.2592 0.7238 0.3466 0.089 Uiso 1 1 calc R
N1 N 0.12773(11) 0.62723(13) 0.20339(4) 0.0250(3) Uani 1 1 d .
O1 O 0.35953(9) 0.57311(11) 0.15439(4) 0.0251(2) Uani 1 1 d .
H1 H 0.3337 0.5826 0.1865 0.038 Uiso 1 1 calc R
C2 C 0.02093(19) 0.9143(2) 0.21649(8) 0.0502(5) Uani 1 1 d .
H27A H 0.1243 0.9095 0.2146 0.075 Uiso 1 1 calc R
H27B H -0.0063 1.0002 0.2340 0.075 Uiso 1 1 calc R
H27C H -0.0206 0.9107 0.1797 0.075 Uiso 1 1 calc R
C7 C 0.02725(19) 0.4006(2) 0.26603(8) 0.0544(5) Uani 1 1 d .
H28A H -0.0083 0.3657 0.2310 0.082 Uiso 1 1 calc R
H28B H -0.0047 0.3408 0.2953 0.082 Uiso 1 1 calc R
H28C H 0.1309 0.4025 0.2662 0.082 Uiso 1 1 calc R

loop_
_atom_site_aniso_label
_atom_site_aniso_U_11
_atom_site_aniso_U_22
_atom_site_aniso_U_33
_atom_site_aniso_U_23
_atom_site_aniso_U_13
_atom_site_aniso_U_12
C9 0.0190(6) 0.0164(7) 0.0237(6) 0.0002(5) -0.0009(5) -0.0019(5)
C10 0.0182(6) 0.0229(7) 0.0195(6) -0.0039(5) 0.0004(5) 0.0024(5)
C16 0.0151(6) 0.0228(7) 0.0220(6) 0.0005(5) -0.0028(5) 0.0010(5)
C23 0.0211(6) 0.0204(7) 0.0221(6) 0.0004(5) 0.0041(5) 0.0013(5)
C18 0.0190(6) 0.0267(8) 0.0355(7) 0.0010(6) 0.0008(5) -0.0001(5)
C17 0.0133(6) 0.0253(8) 0.0271(7) 0.0032(6) -0.0006(5) 0.0003(5)
C24 0.0247(7) 0.0243(8) 0.0262(6) -0.0011(6) 0.0004(5) 0.0008(6)
C19 0.0218(7) 0.0282(8) 0.0497(9) 0.0126(7) -0.0043(6) -0.0054(6)
C22 0.0276(7) 0.0331(9) 0.0265(7) 0.0011(6) 0.0016(6) -0.0039(6)
C20 0.0288(8) 0.0519(11) 0.0351(8) 0.0197(8) -0.0046(6) -0.0133(7)
C11 0.0215(7) 0.0280(8) 0.0313(7) 0.0032(6) 0.0009(6) 0.0007(6)
C14 0.0181(7) 0.0490(10) 0.0310(7) -0.0016(7) 0.0001(6) -0.0046(6)
C8 0.0192(7) 0.0584(11) 0.0191(6) -0.0068(7) -0.0041(5) 0.0049(7)
C28 0.0357(8) 0.0269(8) 0.0389(8) 0.0015(7) -0.0093(7) 0.0041(6)
C13 0.0192(7) 0.0511(10) 0.0338(8) -0.0047(7) -0.0060(6) 0.0088(7)
C12 0.0303(8) 0.0378(9) 0.0340(8) 0.0080(7) -0.0036(6) 0.0091(7)
C1 0.0249(7) 0.0644(12) 0.0329(8) -0.0232(8) -0.0089(6) 0.0095(8)
C15 0.0228(7) 0.0362(9) 0.0255(7) 0.0037(6) -0.0002(5) -0.0038(6)
C25 0.0321(8) 0.0307(9) 0.0371(8) -0.0069(7) -0.0003(6) -0.0052(6)
C26 0.0590(11) 0.0206(9) 0.0562(10) -0.0008(8) -0.0032(9) -0.0087(8)
C21 0.0362(8) 0.0543(11) 0.0255(7) 0.0033(7) 0.0018(6) -0.0111(8)
C6 0.0265(8) 0.0791(14) 0.0221(7) 0.0097(8) -0.0035(6) 0.0014(8)
C27 0.0627(11) 0.0235(9) 0.0599(11) 0.0063(8) -0.0172(9) 0.0054(8)
C3 0.0330(9) 0.1071(19) 0.0428(10) -0.0379(12) -0.0027(8) 0.0174(10)
C5 0.0345(9) 0.132(2) 0.0251(8) 0.0087(11) 0.0024(7) -0.0057(12)
C4 0.0340(10) 0.155(3) 0.0331(10) -0.0281(13) 0.0067(8) 0.0141(13)
N1 0.0205(5) 0.0317(7) 0.0227(6) -0.0016(5) -0.0011(4) 0.0019(5)
O1 0.0166(4) 0.0337(6) 0.0247(5) -0.0003(4) -0.0038(4) -0.0003(4)
C2 0.0426(9) 0.0441(11) 0.0633(11) -0.0256(9) -0.0105(8) 0.0118(8)
C7 0.0393(9) 0.0729(15) 0.0510(10) 0.0317(10) -0.0004(8) -0.0024(9)

loop_
_atom_type_symbol
_atom_type_description
_atom_type_scat_dispersion_real
_atom_type_scat_dispersion_imag
_atom_type_scat_source
C C 0.0033 0.0016 'International Tables Vol C Tables 4.2.6.8 and 6.1.1.4'
H H 0.0000 0.0000 'International Tables Vol C Tables 4.2.6.8 and 6.1.1.4'
N N 0.0061 0.0033 'International Tables Vol C Tables 4.2.6.8 and 6.1.1.4'
O O 0.0106 0.0060 'International Tables Vol C Tables 4.2.6.8 and 6.1.1.4'

loop_
_geom_angle_atom_site_label_1
_geom_angle_atom_site_label_2
_geom_angle_atom_site_label_3
_geom_angle
N1 C9 C10 124.41(11)
N1 C9 C16 112.99(11)
C10 C9 C16 122.13(10)
C11 C10 C15 118.18(12)
C11 C10 C9 122.86(12)
C15 C10 C9 118.90(12)
O1 C16 C17 104.97(10)
O1 C16 C23 110.29(10)
C17 C16 C23 115.21(10)
O1 C16 C9 107.70(10)
C17 C16 C9 115.13(10)
C23 C16 C9 103.41(10)
C28 C23 C24 118.28(13)
C28 C23 C16 119.92(12)
C24 C23 C16 121.56(12)
C19 C18 C17 121.22(14)
C22 C17 C18 118.38(13)
C22 C17 C16 122.60(13)
C18 C17 C16 118.76(12)
C25 C24 C23 120.69(13)
C20 C19 C18 119.72(15)
C17 C22 C21 120.18(15)
C21 C20 C19 119.67(14)
C12 C11 C10 120.53(13)
C13 C14 C15 120.24(13)
C6 C8 C1 122.02(14)
C6 C8 N1 116.79(15)
C1 C8 N1 121.11(14)
C27 C28 C23 120.48(14)
C14 C13 C12 119.57(13)
C13 C12 C11 120.42(14)
C3 C1 C8 117.67(19)
C3 C1 C2 120.01(18)
C8 C1 C2 122.32(13)
C14 C15 C10 121.05(13)
C26 C25 C24 120.25(14)
C27 C26 C25 119.39(16)
C20 C21 C22 120.79(15)
C5 C6 C8 117.32(19)
C5 C6 C7 121.79(18)
C8 C6 C7 120.85(14)
C26 C27 C28 120.85(16)
C4 C3 C1 121.8(2)
C4 C5 C6 121.2(2)
C3 C4 C5 120.00(17)
C9 N1 C8 123.32(11)

loop_
_geom_bond_atom_site_label_1
_geom_bond_atom_site_label_2
_geom_bond_distance
C9 N1 1.2736(16)
C9 C10 1.4938(17)
C9 C16 1.5616(17)
C10 C11 1.3885(19)
C10 C15 1.3925(19)
C16 O1 1.4220(14)
C16 C17 1.5270(18)
C16 C23 1.5354(19)
C23 C28 1.386(2)
C23 C24 1.3953(18)
C18 C19 1.384(2)
C18 C17 1.391(2)
C17 C22 1.3890(19)
C24 C25 1.384(2)
C19 C20 1.382(2)
C22 C21 1.389(2)
C20 C21 1.374(2)
C11 C12 1.3873(19)
C14 C13 1.377(2)
C14 C15 1.3791(19)
C8 C6 1.402(2)
C8 C1 1.402(2)
C8 N1 1.4260(17)
C28 C27 1.382(2)
C13 C12 1.378(2)
C1 C3 1.385(2)
C1 C2 1.499(3)
C25 C26 1.377(2)
C26 C27 1.374(2)
C6 C5 1.400(2)
C6 C7 1.497(3)
C3 C4 1.369(4)
C5 C4 1.380(3)
